data_7156587
loop_
_publ_author_name
'Ma, Shuang-Jiang'
'Yu, Jie'
'Yan, Da-Wei'
'Wang, Da-Cheng'
'Gao, Jin-Ming'
'Zhang, Qiang'

_publ_section_title
;
 Meroterpene-like compounds derived from \b-caryophyllene as potent
 \a-glucosidase inhibitors
;
_journal_name_full 'Organic &amp; Biomolecular Chemistry'
_journal_paper_doi 10.1039/C8OB02687D
_journal_year 2018
_chemical_absolute_configuration syn
_chemical_formula_moiety 'C25 H30 O4, C H4 O'
_chemical_formula_sum 'C26 H34 O5'
_chemical_formula_weight 426.56
_chemical_name_systematic
;
 ?
;
_space_group_crystal_system orthorhombic
_space_group_IT_number 19
_space_group_name_Hall ' P 2ac 2ab'
_space_group_name_H-M_alt 'P 21 21 21'
_symmetry_Int_Tables_number 19
_symmetry_space_group_name_Hall 'P 2ac 2ab'
_symmetry_space_group_name_H-M 'P 21 21 21'
_audit_creation_date 2018-02-25
_audit_creation_method
;
Olex2 1.2
(compiled 2016.11.30 svn.r3356 for OlexSys, GUI svn.r5269)
;
_audit_update_record
;
2018-04-20 deposited with the CCDC.
2018-11-26 downloaded from the CCDC.
;
_cell_angle_alpha 90
_cell_angle_beta 90
_cell_angle_gamma 90
_cell_formula_units_Z 4
_cell_length_a 7.7671(1)
_cell_length_b 16.3554(3)
_cell_length_c 17.5789(3)
_cell_measurement_reflns_used 7740
_cell_measurement_temperature 173.00(10)
_cell_measurement_theta_max 76.5690
_cell_measurement_theta_min 4.9990
_cell_volume 2233.12(6)
_computing_cell_refinement 'CrysAlisPro 1.171.39.30d (Rigaku OD, 2017)'
_computing_data_collection 'CrysAlisPro 1.171.39.30d (Rigaku OD, 2017)'
_computing_data_reduction 'CrysAlisPro 1.171.39.30d (Rigaku OD, 2017)'
_computing_molecular_graphics 'Olex2 (Dolomanov et al., 2009)'
_computing_publication_material 'Olex2 (Dolomanov et al., 2009)'
_computing_structure_refinement 'olex2.refine (Bourhis et al., 2015)'
_diffrn_ambient_environment N~2~
_diffrn_ambient_temperature 173.00(10)
_diffrn_detector 'CCD plate'
_diffrn_detector_type HyPix
_diffrn_measured_fraction_theta_full 0.9939
_diffrn_measured_fraction_theta_max 0.9123
_diffrn_measurement_details
;
List of Runs (angles in degrees, time in seconds):

  # Type    Start    End  Width  t~exp~   \w     \q     \k     \f   Frames
#--------------------------------------------------------------------------
  1  \w    -72.00 -14.00   1.00    0.50    --  -86.25 125.00 150.00   58
  2  \w    -60.00  24.00   1.00    0.10    --  -48.45  57.00  90.00   84
  3  \w    -61.00 -22.00   1.00    0.10    --  -48.45  19.00  28.00   39
  4  \w     40.00 104.00   1.00    0.10    --   48.45  19.00  28.00   64
  5  \w    106.00 135.00   1.00    0.50    --  107.75  19.00  28.00   29
  6  \w    -79.00 -54.00   1.00    0.50    --  -86.25  19.00  28.00   25
  7  \w   -159.00-127.00   1.00    0.50    --  -86.25 -19.00-139.00   32
  8  \w   -104.00 -79.00   1.00    0.10    --  -48.45 -19.00-139.00   25
  9  \w    -26.00  39.00   1.00    0.10    --   48.45 -19.00-139.00   65
 10  \w     33.00 113.00   1.00    0.50    --  107.75 -19.00-139.00   80
 11  \w     37.00 119.00   1.00    0.50    --  107.75 -37.00-120.00   82
 12  \w     38.00 110.00   1.00    0.50    --  107.75 -99.00-120.00   72
 13  \w     45.00 116.00   1.00    0.50    --  107.75-125.00-120.00   71
 14  \w     36.00 104.00   1.00    0.50    --  107.75 -99.00  60.00   68
;
_diffrn_measurement_device 'four-circle diffractometer'
_diffrn_measurement_device_type 'XtaLAB Synergy, Dualflex, HyPix'
_diffrn_measurement_method '\w scans'
_diffrn_orient_matrix_type 'CrysAlisPro convention (1999,Acta A55,543-557)'
_diffrn_orient_matrix_UB_11 0.0402806000
_diffrn_orient_matrix_UB_12 -0.0149198000
_diffrn_orient_matrix_UB_13 -0.0846651000
_diffrn_orient_matrix_UB_21 -0.1879066000
_diffrn_orient_matrix_UB_22 0.0205758000
_diffrn_orient_matrix_UB_23 -0.0206306000
_diffrn_orient_matrix_UB_31 0.0492548000
_diffrn_orient_matrix_UB_32 0.0906859000
_diffrn_orient_matrix_UB_33 -0.0092664000
_diffrn_radiation_monochromator mirror
_diffrn_radiation_probe x-ray
_diffrn_radiation_type 'Cu K\a'
_diffrn_radiation_wavelength 1.54184
_diffrn_reflns_av_R_equivalents 0.0487
_diffrn_reflns_av_unetI/netI 0.0482
_diffrn_reflns_limit_h_max 9
_diffrn_reflns_limit_h_min -7
_diffrn_reflns_limit_k_max 20
_diffrn_reflns_limit_k_min -8
_diffrn_reflns_limit_l_max 22
_diffrn_reflns_limit_l_min -21
_diffrn_reflns_number 12629
_diffrn_reflns_theta_full 67.0752
_diffrn_reflns_theta_max 67.08
_diffrn_reflns_theta_min 5.03
_diffrn_source 'micro-focus sealed X-ray tube'
_diffrn_source_type 'PhotonJet (Cu) X-ray Source'
_exptl_absorpt_coefficient_mu 0.695
_exptl_absorpt_correction_T_max 1.00000
_exptl_absorpt_correction_T_min 0.53617
_exptl_absorpt_correction_type multi-scan
_exptl_absorpt_process_details
;
CrysAlisPro 1.171.39.30d (Rigaku Oxford Diffraction, 2017)
Empirical absorption correction using spherical harmonics,
 implemented in SCALE3 ABSPACK scaling algorithm.
;
_exptl_crystal_colour 'clear yellowish yellow'
_exptl_crystal_colour_lustre clear
_exptl_crystal_colour_modifier yellowish
_exptl_crystal_colour_primary yellow
_exptl_crystal_density_diffrn 1.2686
_exptl_crystal_description block
_exptl_crystal_F_000 922.9450
_exptl_crystal_preparation 'in MeOH'
_exptl_crystal_recrystallization_method MeOH
_exptl_crystal_size_max 0.1
_exptl_crystal_size_mid 0.08
_exptl_crystal_size_min 0.05
_refine_diff_density_max 0.3978
_refine_diff_density_min -0.4977
_refine_diff_density_rms 0.0602
_refine_ls_abs_structure_details 'Flack, H. D. (1983). Acta Cryst. A39, 876-881.'
_refine_ls_abs_structure_Flack -9.43(3)
_refine_ls_d_res_high 0.8370
_refine_ls_d_res_low 8.7895
_refine_ls_goodness_of_fit_ref 1.0301
_refine_ls_hydrogen_treatment constr
_refine_ls_matrix_type full
_refine_ls_number_constraints 54
_refine_ls_number_parameters 285
_refine_ls_number_reflns 3861
_refine_ls_number_restraints 0
_refine_ls_restrained_S_all 1.0301
_refine_ls_R_factor_all 0.0579
_refine_ls_R_factor_gt 0.0482
_refine_ls_shift/su_max 0.0000
_refine_ls_shift/su_mean 0.0000
_refine_ls_structure_factor_coef Fsqd
_refine_ls_weighting_details 'w=1/[\s^2^(Fo^2^)+(0.0728P)^2^+1.2933P] where P=(Fo^2^+2Fc^2^)/3'
_refine_ls_weighting_scheme calc
_refine_ls_wR_factor_gt 0.1202
_refine_ls_wR_factor_ref 0.1404
_reflns_Friedel_coverage 0.939
_reflns_limit_h_max 9
_reflns_limit_h_min -9
_reflns_limit_k_max 19
_reflns_limit_k_min -19
_reflns_limit_l_max 20
_reflns_limit_l_min -20
_reflns_number_gt 3521
_reflns_number_total 3861
_reflns_threshold_expression I>=2u(I)
_cod_data_source_file c8ob02687d2.cif
_cod_data_source_block 171204B
_cod_database_code 7156587
_chemical_oxdiff_formula CHO
_diffrn_oxdiff_ac3_digest_frames
;
01d91ef1a8feaffe57d7fb2bed105e11d90004491e1
;
_reflns_odcompleteness_completeness 99.39
_reflns_odcompleteness_iscentric 1
_reflns_odcompleteness_theta 66.97
_olex2_refinement_description
;
1. Fixed Uiso
 At 1.2 times of:
  All C(H) groups, All C(H,H) groups
 At 1.5 times of:
  All C(H,H,H) groups, All O(H) groups
2.a Ternary CH refined with riding coordinates:
 C11(H11), C8(H8), C4(H4), C7(H7)
2.b Secondary CH2 refined with riding coordinates:
 C13(H13a,H13b), C9(H9a,H9b), C12(H12a,H12b), C5(H5a,H5b), C6(H6a,H6b), C3(H3a,
 H3b)
2.c Aromatic/amide H refined with riding coordinates:
 C21(H21), C18(H18), C20(H20), C19(H19)
2.d Idealised Me refined as rotating group:
 C28(H28a,H28b,H28c), C29(H29a,H29b,H29c), C27(H27a,H27b,H27c), C30(H30a,H30b,
 H30c)
2.e Idealised tetrahedral OH refined as rotating group:
 O26(H26), O31(H31)
;
_olex2_submission_special_instructions 'No special instructions were received'
_oxdiff_exptl_absorpt_empirical_details
;
Empirical correction (ABSPACK) includes:
- Absorption correction using spherical harmonics
- Frame scaling
;
_oxdiff_exptl_absorpt_empirical_full_max 1.839
_oxdiff_exptl_absorpt_empirical_full_min 0.631

loop_
_space_group_symop_id
_space_group_symop_operation_xyz
1 x,y,z
2 x+1/2,-y+1/2,-z
3 -x,y+1/2,-z+1/2
4 -x+1/2,-y,z+1/2

loop_
_atom_site_label
_atom_site_type_symbol
_atom_site_fract_x
_atom_site_fract_y
_atom_site_fract_z
_atom_site_U_iso_or_equiv
_atom_site_adp_type
_atom_site_occupancy
_atom_site_refinement_flags_posn
O15 O 0.9685(2) 0.42674(10) 0.30142(10) 0.0305(4) Uani 1.000000 .
O26 O 0.3454(3) 0.53968(11) 0.35040(11) 0.0399(5) Uani 1.000000 .
H26 H 0.292(4) 0.4987(12) 0.33742(16) 0.0599(7) Uiso 1.000000 GR
O24 O 0.6783(3) 0.18979(12) 0.38538(13) 0.0433(5) Uani 1.000000 .
O25 O 1.2448(3) 0.37272(12) 0.37298(13) 0.0436(5) Uani 1.000000 .
C1 C 0.9566(3) 0.35318(15) 0.33501(14) 0.0279(5) Uani 1.000000 .
C22 C 1.1263(4) 0.24435(15) 0.40563(14) 0.0284(5) Uani 1.000000 .
C2 C 0.8127(3) 0.30793(15) 0.33871(14) 0.0279(5) Uani 1.000000 .
C11 C 0.6996(3) 0.61595(14) 0.34943(13) 0.0263(5) Uani 1.000000 .
H11 H 0.6703(3) 0.56827(14) 0.38062(13) 0.0316(6) Uiso 1.000000 R
C17 C 0.9767(4) 0.19734(15) 0.41131(14) 0.0289(5) Uani 1.000000 .
C23 C 1.1206(3) 0.32735(15) 0.37187(15) 0.0297(5) Uani 1.000000 .
C8 C 0.5355(4) 0.64449(15) 0.30607(14) 0.0286(5) Uani 1.000000 .
H8 H 0.5697(4) 0.67640(15) 0.26136(14) 0.0343(6) Uiso 1.000000 R
C14 C 0.8298(3) 0.45123(15) 0.24827(13) 0.0284(5) Uani 1.000000 .
C4 C 0.6538(3) 0.42840(15) 0.28248(14) 0.0274(5) Uani 1.000000 .
H4 H 0.6387(3) 0.46034(15) 0.32918(14) 0.0329(6) Uiso 1.000000 R
C7 C 0.3933(3) 0.58568(16) 0.28410(15) 0.0322(6) Uani 1.000000 .
H7 H 0.2933(3) 0.61919(16) 0.27054(15) 0.0386(7) Uiso 1.000000 R
C10 C 0.6862(4) 0.69486(15) 0.39992(14) 0.0320(6) Uani 1.000000 .
C21 C 1.2806(4) 0.21317(17) 0.43324(15) 0.0349(6) Uani 1.000000 .
H21 H 1.3811(4) 0.24380(17) 0.42909(15) 0.0418(7) Uiso 1.000000 R
C16 C 0.8116(3) 0.22897(15) 0.37898(15) 0.0304(5) Uani 1.000000 .
C13 C 0.8626(4) 0.54291(16) 0.23767(14) 0.0305(5) Uani 1.000000 .
H13a H 0.9718(4) 0.54879(16) 0.21151(14) 0.0366(7) Uiso 1.000000 R
H13b H 0.7744(4) 0.56369(16) 0.20374(14) 0.0366(7) Uiso 1.000000 R
C18 C 0.9804(4) 0.12165(17) 0.44679(15) 0.0367(6) Uani 1.000000 .
H18 H 0.8801(4) 0.09110(17) 0.45181(15) 0.0440(7) Uiso 1.000000 R
C9 C 0.4981(4) 0.70318(15) 0.37310(15) 0.0334(6) Uani 1.000000 .
H9a H 0.4677(4) 0.75810(15) 0.35722(15) 0.0401(7) Uiso 1.000000 R
H9b H 0.4148(4) 0.68196(15) 0.40916(15) 0.0401(7) Uiso 1.000000 R
C12 C 0.8672(4) 0.59852(16) 0.30706(16) 0.0335(6) Uani 1.000000 .
H12a H 0.9149(4) 0.65059(16) 0.29113(16) 0.0402(7) Uiso 1.000000 R
H12b H 0.9474(4) 0.57493(16) 0.34320(16) 0.0402(7) Uiso 1.000000 R
C20 C 1.2853(4) 0.13680(18) 0.46684(16) 0.0391(7) Uani 1.000000 .
H20 H 1.3894(4) 0.11564(18) 0.48409(16) 0.0469(8) Uiso 1.000000 R
C5 C 0.4962(4) 0.44428(16) 0.23132(15) 0.0325(6) Uani 1.000000 .
H5a H 0.5206(4) 0.41921(16) 0.18249(15) 0.0390(7) Uiso 1.000000 R
H5b H 0.4007(4) 0.41422(16) 0.25325(15) 0.0390(7) Uiso 1.000000 R
C6 C 0.4310(4) 0.53084(17) 0.21503(15) 0.0340(6) Uani 1.000000 .
H6a H 0.3262(4) 0.52643(17) 0.18527(15) 0.0408(7) Uiso 1.000000 R
H6b H 0.5158(4) 0.55826(17) 0.18357(15) 0.0408(7) Uiso 1.000000 R
C19 C 1.1359(4) 0.09182(18) 0.47485(15) 0.0408(7) Uani 1.000000 .
H19 H 1.1392(4) 0.04133(18) 0.49913(15) 0.0490(8) Uiso 1.000000 R
C3 C 0.6485(4) 0.33740(15) 0.30427(16) 0.0329(6) Uani 1.000000 .
H3a H 0.6239(4) 0.30532(15) 0.25915(16) 0.0395(7) Uiso 1.000000 R
H3b H 0.5554(4) 0.32863(15) 0.34016(16) 0.0395(7) Uiso 1.000000 R
C28 C 0.8666(4) 0.40751(19) 0.17359(15) 0.0429(7) Uani 1.000000 .
H28a H 0.9841(9) 0.4168(12) 0.1591(7) 0.0643(10) Uiso 1.000000 GR
H28b H 0.847(3) 0.3499(3) 0.1798(4) 0.0643(10) Uiso 1.000000 GR
H28c H 0.791(2) 0.4283(10) 0.1347(3) 0.0643(10) Uiso 1.000000 GR
C29 C 0.7960(4) 0.76544(17) 0.37268(19) 0.0464(7) Uani 1.000000 .
H29a H 0.9153(5) 0.7527(7) 0.3804(13) 0.0696(11) Uiso 1.000000 GR
H29b H 0.775(2) 0.7746(10) 0.3195(4) 0.0696(11) Uiso 1.000000 GR
H29c H 0.767(2) 0.8138(4) 0.4008(10) 0.0696(11) Uiso 1.000000 GR
C27 C 0.7093(5) 0.68141(19) 0.48498(16) 0.0461(8) Uani 1.000000 .
H27a H 0.636(2) 0.6375(10) 0.5014(3) 0.0691(11) Uiso 1.000000 GR
H27b H 0.8272(8) 0.6678(15) 0.4954(2) 0.0691(11) Uiso 1.000000 GR
H27c H 0.679(3) 0.7305(5) 0.51183(19) 0.0691(11) Uiso 1.000000 GR
O31 O 0.2915(6) 0.5513(3) 0.50437(19) 0.1022(12) Uani 1.000000 .
H31 H 0.3248(16) 0.556(5) 0.4603(3) 0.1533(18) Uiso 1.000000 GR
C30 C 0.1183(9) 0.5393(5) 0.5050(3) 0.119(2) Uani 1.000000 .
H30a H 0.0630(11) 0.582(2) 0.476(3) 0.178(4) Uiso 1.000000 GR
H30b H 0.0923(10) 0.4872(16) 0.483(3) 0.178(4) Uiso 1.000000 GR
H30c H 0.0772(14) 0.540(4) 0.5565(4) 0.178(4) Uiso 1.000000 GR

loop_
_atom_site_aniso_label
_atom_site_aniso_U_11
_atom_site_aniso_U_22
_atom_site_aniso_U_33
_atom_site_aniso_U_12
_atom_site_aniso_U_13
_atom_site_aniso_U_23
O15 0.0319(9) 0.0230(9) 0.0367(9) 0.0024(7) -0.0007(8) 0.0059(7)
O26 0.0448(11) 0.0318(10) 0.0432(10) -0.0080(9) 0.0072(9) -0.0051(8)
O24 0.0402(11) 0.0269(9) 0.0629(13) -0.0052(9) -0.0042(10) 0.0044(9)
O25 0.0341(10) 0.0340(10) 0.0627(13) -0.0064(9) -0.0066(10) 0.0099(10)
C1 0.0328(13) 0.0222(12) 0.0286(11) 0.0038(10) 0.0034(10) -0.0001(10)
C22 0.0354(13) 0.0252(12) 0.0246(11) 0.0046(11) -0.0005(10) -0.0035(10)
C2 0.0343(13) 0.0205(11) 0.0288(11) 0.0038(11) -0.0004(11) -0.0042(10)
C11 0.0352(13) 0.0188(11) 0.0249(11) -0.0000(10) -0.0006(10) -0.0001(9)
C17 0.0378(13) 0.0230(12) 0.0261(11) 0.0019(11) 0.0005(10) -0.0008(10)
C23 0.0314(12) 0.0253(12) 0.0324(12) 0.0015(11) -0.0004(11) -0.0028(10)
C8 0.0370(13) 0.0230(12) 0.0256(11) 0.0009(11) 0.0025(11) 0.0018(9)
C14 0.0346(13) 0.0256(12) 0.0250(11) 0.0057(11) -0.0019(10) -0.0029(10)
C4 0.0331(13) 0.0229(12) 0.0261(11) 0.0034(10) -0.0021(10) -0.0056(9)
C7 0.0333(13) 0.0274(13) 0.0359(13) 0.0052(11) -0.0027(11) -0.0000(11)
C10 0.0455(15) 0.0202(11) 0.0303(12) -0.0017(11) 0.0009(12) -0.0026(10)
C21 0.0388(15) 0.0344(14) 0.0314(12) 0.0050(12) -0.0032(11) -0.0019(11)
C16 0.0348(13) 0.0206(11) 0.0357(12) 0.0016(11) 0.0009(11) -0.0054(10)
C13 0.0358(13) 0.0274(13) 0.0284(12) 0.0035(11) 0.0069(10) 0.0036(10)
C18 0.0464(16) 0.0277(13) 0.0359(14) 0.0020(12) 0.0017(12) -0.0012(11)
C9 0.0458(15) 0.0196(12) 0.0348(13) 0.0054(11) 0.0039(12) -0.0020(10)
C12 0.0362(14) 0.0250(12) 0.0392(14) 0.0024(12) 0.0028(12) 0.0021(11)
C20 0.0464(17) 0.0372(15) 0.0338(14) 0.0110(13) -0.0086(13) -0.0010(12)
C5 0.0396(15) 0.0253(13) 0.0327(13) 0.0030(11) -0.0091(11) -0.0069(10)
C6 0.0397(14) 0.0297(14) 0.0326(13) 0.0057(12) -0.0090(11) -0.0034(11)
C19 0.0603(18) 0.0291(13) 0.0330(13) 0.0080(14) -0.0063(13) 0.0034(11)
C3 0.0358(14) 0.0230(12) 0.0399(14) 0.0027(11) -0.0042(12) -0.0044(11)
C28 0.0562(18) 0.0407(15) 0.0318(14) 0.0105(15) 0.0073(13) -0.0086(12)
C29 0.060(2) 0.0242(13) 0.0545(17) -0.0072(14) 0.0049(16) -0.0061(13)
C27 0.065(2) 0.0403(16) 0.0325(14) 0.0017(15) -0.0059(14) -0.0070(12)
O31 0.137(4) 0.098(3) 0.071(2) -0.015(2) 0.001(2) 0.002(2)
C30 0.094(4) 0.197(8) 0.066(3) 0.047(4) 0.005(3) -0.018(4)

loop_
_atom_type_symbol
_atom_type_scat_dispersion_real
_atom_type_scat_dispersion_imag
_atom_type_scat_Cromer_Mann_a1
_atom_type_scat_Cromer_Mann_a2
_atom_type_scat_Cromer_Mann_a3
_atom_type_scat_Cromer_Mann_a4
_atom_type_scat_Cromer_Mann_b1
_atom_type_scat_Cromer_Mann_b2
_atom_type_scat_Cromer_Mann_b3
_atom_type_scat_Cromer_Mann_b4
_atom_type_scat_Cromer_Mann_c
_atom_type_scat_source
_atom_type_scat_dispersion_source
H 0.00000 0.00000 0.49300 0.32291 0.14019 0.04081 10.51090 26.12570 3.14236 57.79970 0.0030380000826 'International Tables Volume C Table 6.1.1.4 (pp. 500-502)' 'Henke, Gullikson and Davis, At. Data and Nucl. Data Tables, 1993, 54, 2'
C 0.01920 0.00962 2.31000 1.02000 1.58860 0.86500 20.84390 10.20750 0.56870 51.65120 0.215599998832 'International Tables Volume C Table 6.1.1.4 (pp. 500-502)' 'Henke, Gullikson and Davis, At. Data and Nucl. Data Tables, 1993, 54, 2'
O 0.05239 0.03377 3.04850 2.28680 1.54630 0.86700 13.27710 5.70110 0.32390 32.90890 0.250800013542 'International Tables Volume C Table 6.1.1.4 (pp. 500-502)' 'Henke, Gullikson and Davis, At. Data and Nucl. Data Tables, 1993, 54, 2'

loop_
_geom_angle_atom_site_label_1
_geom_angle_atom_site_label_2
_geom_angle_atom_site_label_3
_geom_angle
C14 O15 C1 118.0(2)
C7 O26 H26 109.5
C2 C1 O15 124.9(2)
C23 C1 O15 112.7(2)
C23 C1 C2 122.3(2)
C23 C22 C17 120.5(2)
C21 C22 C17 119.4(2)
C21 C22 C23 120.1(2)
C16 C2 C1 120.8(2)
C3 C2 C1 120.9(2)
C3 C2 C16 118.3(2)
C8 C11 H11 108.81(13)
C10 C11 H11 108.81(13)
C10 C11 C8 88.64(18)
C12 C11 H11 108.81(13)
C12 C11 C8 121.0(2)
C12 C11 C10 119.1(2)
C16 C17 C22 119.7(2)
C18 C17 C22 120.4(3)
C18 C17 C16 119.9(2)
C1 C23 O25 120.8(2)
C22 C23 O25 121.9(2)
C22 C23 C1 117.3(2)
H8 C8 C11 109.34(13)
C7 C8 C11 122.1(2)
C7 C8 H8 109.34(14)
C9 C8 C11 88.10(19)
C9 C8 H8 109.34(13)
C9 C8 C7 116.8(2)
C4 C14 O15 109.51(18)
C13 C14 O15 102.7(2)
C13 C14 C4 115.6(2)
C28 C14 O15 106.3(2)
C28 C14 C4 112.9(2)
C28 C14 C13 108.9(2)
H4 C4 C14 107.71(13)
C5 C4 C14 115.9(2)
C5 C4 H4 107.71(13)
C3 C4 C14 110.8(2)
C3 C4 H4 107.71(14)
C3 C4 C5 106.7(2)
C8 C7 O26 108.4(2)
H7 C7 O26 106.55(14)
H7 C7 C8 106.55(14)
C6 C7 O26 112.6(2)
C6 C7 C8 115.7(2)
C6 C7 H7 106.55(14)
C9 C10 C11 87.84(19)
C29 C10 C11 114.3(2)
C29 C10 C9 111.7(2)
C27 C10 C11 115.4(2)
C27 C10 C9 115.1(2)
C27 C10 C29 110.8(3)
H21 C21 C22 119.89(16)
C20 C21 C22 120.2(3)
C20 C21 H21 119.89(17)
C2 C16 O24 120.6(2)
C17 C16 O24 120.7(2)
C17 C16 C2 118.8(2)
H13a C13 C14 107.46(14)
H13b C13 C14 107.46(14)
H13b C13 H13a 107.0
C12 C13 C14 119.4(2)
C12 C13 H13a 107.46(15)
C12 C13 H13b 107.46(15)
H18 C18 C17 120.33(17)
C19 C18 C17 119.3(3)
C19 C18 H18 120.33(17)
C10 C9 C8 90.00(19)
H9a C9 C8 113.64(13)
H9a C9 C10 113.64(13)
H9b C9 C8 113.64(14)
H9b C9 C10 113.64(14)
H9b C9 H9a 110.9
C13 C12 C11 118.8(2)
H12a C12 C11 107.60(13)
H12a C12 C13 107.60(14)
H12b C12 C11 107.60(13)
H12b C12 C13 107.60(14)
H12b C12 H12a 107.0
H20 C20 C21 119.90(17)
C19 C20 C21 120.2(3)
C19 C20 H20 119.90(16)
H5a C5 C4 106.86(13)
H5b C5 C4 106.86(14)
H5b C5 H5a 106.7
C6 C5 C4 121.9(2)
C6 C5 H5a 106.86(14)
C6 C5 H5b 106.86(16)
C5 C6 C7 117.0(2)
H6a C6 C7 108.04(14)
H6a C6 C5 108.04(14)
H6b C6 C7 108.04(15)
H6b C6 C5 108.04(16)
H6b C6 H6a 107.3
C20 C19 C18 120.4(2)
H19 C19 C18 119.80(17)
H19 C19 C20 119.80(16)
C4 C3 C2 113.0(2)
H3a C3 C2 108.98(13)
H3a C3 C4 108.98(14)
H3b C3 C2 108.98(14)
H3b C3 C4 108.98(14)
H3b C3 H3a 107.8
H28a C28 C14 109.5
H28b C28 C14 109.5
H28b C28 H28a 109.5
H28c C28 C14 109.5
H28c C28 H28a 109.5
H28c C28 H28b 109.5
H29a C29 C10 109.5
H29b C29 C10 109.5
H29b C29 H29a 109.5
H29c C29 C10 109.5
H29c C29 H29a 109.5
H29c C29 H29b 109.5
H27a C27 C10 109.5
H27b C27 C10 109.5
H27b C27 H27a 109.5
H27c C27 C10 109.5
H27c C27 H27a 109.5
H27c C27 H27b 109.5
C30 O31 H31 109.5
H30a C30 O31 109.5
H30b C30 O31 109.5
H30b C30 H30a 109.5
H30c C30 O31 109.5
H30c C30 H30a 109.5
H30c C30 H30b 109.5

loop_
_geom_bond_atom_site_label_1
_geom_bond_atom_site_label_2
_geom_bond_distance
O15 C1 1.343(3)
O15 C14 1.481(3)
O26 H26 0.8200
O26 C7 1.436(3)
O24 C16 1.223(3)
O25 C23 1.217(3)
C1 C2 1.342(4)
C1 C23 1.491(4)
C22 C17 1.397(4)
C22 C23 1.482(3)
C22 C21 1.390(4)
C2 C16 1.473(4)
C2 C3 1.492(4)
C11 H11 0.9800
C11 C8 1.556(4)
C11 C10 1.570(3)
C11 C12 1.527(4)
C17 C16 1.495(4)
C17 C18 1.386(4)
C8 H8 0.9800
C8 C7 1.515(4)
C8 C9 1.547(3)
C14 C4 1.540(4)
C14 C13 1.532(4)
C14 C28 1.522(3)
C4 H4 0.9800
C4 C5 1.541(3)
C4 C3 1.537(3)
C7 H7 0.9800
C7 C6 1.538(4)
C10 C9 1.541(4)
C10 C29 1.513(4)
C10 C27 1.522(4)
C21 H21 0.9300
C21 C20 1.382(4)
C13 H13a 0.9700
C13 H13b 0.9700
C13 C12 1.522(4)
C18 H18 0.9300
C18 C19 1.393(4)
C9 H9a 0.9700
C9 H9b 0.9700
C12 H12a 0.9700
C12 H12b 0.9700
C20 H20 0.9300
C20 C19 1.381(5)
C5 H5a 0.9700
C5 H5b 0.9700
C5 C6 1.531(4)
C6 H6a 0.9700
C6 H6b 0.9700
C19 H19 0.9300
C3 H3a 0.9700
C3 H3b 0.9700
C28 H28a 0.9600
C28 H28b 0.9600
C28 H28c 0.9600
C29 H29a 0.9600
C29 H29b 0.9600
C29 H29c 0.9600
C27 H27a 0.9600
C27 H27b 0.9600
C27 H27c 0.9600
O31 H31 0.8200
O31 C30 1.360(8)
C30 H30a 0.9600
C30 H30b 0.9600
C30 H30c 0.9600
